data_7051724
loop_
_publ_author_name
'Gabrielli, William F.'
'Nogai, Stefan D.'
'McKenzie, Jean M.'
'Cronje, Stephanie'
'Raubenheimer, Helgard G.'

_publ_section_title
;
 Tetrazolyl and tetrazolylidene complexes of gold: a synthetic and
 structural study
;
_journal_issue 11
_journal_name_full 'New Journal of Chemistry'
_journal_page_first 2208
_journal_paper_doi 10.1039/b907022b
_journal_volume 33
_journal_year 2009
_chemical_formula_sum 'C29 H27 Au F3 N4 O3 P S'
_chemical_formula_weight 796.54
_chemical_name_systematic
;
?
;
_space_group_IT_number 14
_symmetry_cell_setting monoclinic
_symmetry_space_group_name_Hall '-P 2ybc'
_symmetry_space_group_name_H-M 'P 1 21/c 1'
_atom_sites_solution_hydrogens geom
_atom_sites_solution_primary direct
_atom_sites_solution_secondary difmap
_audit_creation_method SHELXL-97
_cell_angle_alpha 90.00
_cell_angle_beta 112.286(2)
_cell_angle_gamma 90.00
_cell_formula_units_Z 8
_cell_length_a 22.829(2)
_cell_length_b 12.0611(12)
_cell_length_c 23.755(2)
_cell_measurement_reflns_used 6582
_cell_measurement_temperature 100(2)
_cell_measurement_theta_max 25.277
_cell_measurement_theta_min 2.306
_cell_volume 6052.2(10)
_computing_cell_refinement 'SAINT (Bruker, 2002)'
_computing_data_collection 'SMART (Bruker, 2001)'
_computing_data_reduction SAINT
_computing_publication_material 'SHELXL-97 (Sheldrick, 1997)'
_computing_structure_refinement 'SHELXL-97 (Sheldrick, 1997)'
_computing_structure_solution 'SHELXS-97 (Sheldrick, 1997)'
_diffrn_ambient_temperature 100(2)
_diffrn_measured_fraction_theta_full 0.996
_diffrn_measured_fraction_theta_max 0.996
_diffrn_measurement_device_type 'Bruker APEX CCD area-detector'
_diffrn_measurement_method \w
_diffrn_radiation_monochromator graphite
_diffrn_radiation_source 'fine-focus sealed tube'
_diffrn_radiation_type MoK\a
_diffrn_radiation_wavelength 0.71073
_diffrn_reflns_av_R_equivalents 0.0454
_diffrn_reflns_av_sigmaI/netI 0.0554
_diffrn_reflns_limit_h_max 27
_diffrn_reflns_limit_h_min -24
_diffrn_reflns_limit_k_max 14
_diffrn_reflns_limit_k_min -13
_diffrn_reflns_limit_l_max 28
_diffrn_reflns_limit_l_min -28
_diffrn_reflns_number 31715
_diffrn_reflns_theta_full 25.34
_diffrn_reflns_theta_max 25.34
_diffrn_reflns_theta_min 0.96
_exptl_absorpt_coefficient_mu 5.039
_exptl_absorpt_correction_T_max 0.6327
_exptl_absorpt_correction_T_min 0.3825
_exptl_absorpt_correction_type multi-scan
_exptl_absorpt_process_details 'SADABS, Blessing, Acta Cryst. A51 (1995) 33-38'
_exptl_crystal_colour colourless
_exptl_crystal_density_diffrn 1.748
_exptl_crystal_density_method 'not measured'
_exptl_crystal_description block
_exptl_crystal_F_000 3120
_exptl_crystal_size_max 0.20
_exptl_crystal_size_mid 0.10
_exptl_crystal_size_min 0.10
_refine_diff_density_max 3.542
_refine_diff_density_min -4.652
_refine_diff_density_rms 0.280
_refine_ls_extinction_method none
_refine_ls_goodness_of_fit_ref 1.035
_refine_ls_hydrogen_treatment constr
_refine_ls_matrix_type full
_refine_ls_number_parameters 253
_refine_ls_number_reflns 11034
_refine_ls_number_restraints 19
_refine_ls_restrained_S_all 1.034
_refine_ls_R_factor_all 0.1445
_refine_ls_R_factor_gt 0.1114
_refine_ls_shift/su_max 0.000
_refine_ls_shift/su_mean 0.000
_refine_ls_structure_factor_coef Fsqd
_refine_ls_weighting_details 'calc w=1/[\s^2^(Fo^2^)+(0.1046P)^2^+276.2091P] where P=(Fo^2^+2Fc^2^)/3'
_refine_ls_weighting_scheme calc
_refine_ls_wR_factor_gt 0.2580
_refine_ls_wR_factor_ref 0.2840
_reflns_number_gt 8094
_reflns_number_total 11034
_reflns_threshold_expression >2sigma(I)
_cod_data_source_file b907022b.txt
_cod_data_source_block compound_5
_cod_original_cell_volume 6052.3(10)
_cod_original_sg_symbol_H-M P2(1)/c
_cod_database_code 7051724

loop_
_symmetry_equiv_pos_as_xyz
'x, y, z'
'-x, y+1/2, -z+1/2'
'-x, -y, -z'
'x, -y-1/2, z-1/2'

loop_
_atom_site_label
_atom_site_type_symbol
_atom_site_fract_x
_atom_site_fract_y
_atom_site_fract_z
_atom_site_U_iso_or_equiv
_atom_site_adp_type
_atom_site_occupancy
_atom_site_symmetry_multiplicity
_atom_site_calc_flag
_atom_site_refinement_flags
_atom_site_disorder_assembly
_atom_site_disorder_group
Au1 Au 0.47031(4) 0.57842(5) 0.17987(3) 0.0463(2) Uani 1 1 d . . .
Au2 Au 0.06609(4) 0.70183(6) 0.32513(5) 0.0777(4) Uani 1 1 d . . .
P2 P 0.3729(3) 0.5513(4) 0.1055(2) 0.0565(15) Uani 1 1 d . . .
P3 P 0.0736(3) 0.7392(4) 0.4209(4) 0.080(2) Uani 1 1 d . . .
O1 O 0.4391(6) 0.5413(11) 0.2989(6) 0.056(3) Uiso 1 1 d D . .
O2 O 0.4527(7) 0.3429(13) 0.3059(7) 0.074(4) Uiso 1 1 d D . .
O3 O 0.5419(7) 0.4651(14) 0.3550(7) 0.079(4) Uiso 1 1 d D . .
S1 S 0.4754(3) 0.4482(4) 0.3316(2) 0.0575(14) Uani 1 1 d D . .
C101 C 0.4552(8) 0.4446(17) 0.4022(9) 0.071(6) Uiso 1 1 d D . .
F1 F 0.4879(6) 0.3626(11) 0.4368(6) 0.073(3) Uiso 1 1 d D . .
F2 F 0.4724(7) 0.5429(13) 0.4300(7) 0.096(4) Uiso 1 1 d D . .
F3 F 0.3976(8) 0.4370(14) 0.3883(7) 0.111(5) Uiso 1 1 d D . .
O4 O 0.1289(14) 0.375(3) 0.3721(10) 0.50(5) Uiso 1 1 d D . .
O5 O 0.1165(11) 0.4322(18) 0.2707(12) 0.219(16) Uiso 1 1 d D . .
O6 O 0.0857(8) 0.2476(13) 0.2892(8) 0.097(6) Uiso 1 1 d D . .
S2 S 0.1229(3) 0.3435(6) 0.3120(6) 0.160(6) Uani 1 1 d D . .
C202 C 0.2065(9) 0.2957(18) 0.3248(10) 0.104(9) Uiso 1 1 d D . .
F4 F 0.2451(8) 0.376(2) 0.3542(13) 0.254(16) Uiso 1 1 d D . .
F5 F 0.2169(11) 0.202(2) 0.3577(14) 0.258(16) Uiso 1 1 d D . .
F6 F 0.2106(11) 0.271(2) 0.2761(11) 0.211(12) Uiso 1 1 d D . .
C1 C 0.5599(9) 0.5907(15) 0.2428(8) 0.046(4) Uiso 1 1 d . . .
N2 N 0.6105(8) 0.5372(14) 0.2418(8) 0.057(4) Uiso 1 1 d . . .
N3 N 0.6644(9) 0.5623(16) 0.2901(9) 0.069(5) Uiso 1 1 d . . .
N4 N 0.6467(9) 0.6331(16) 0.3219(9) 0.069(5) Uiso 1 1 d . . .
N5 N 0.5842(7) 0.6527(12) 0.2935(7) 0.046(3) Uiso 1 1 d . . .
C6 C 0.5534(8) 0.7269(15) 0.3195(8) 0.047(4) Uiso 1 1 d . . .
H6A H 0.5746 0.7256 0.3639 0.070 Uiso 1 1 calc R . .
H6B H 0.5091 0.7045 0.3079 0.070 Uiso 1 1 calc R . .
H6C H 0.5551 0.8021 0.3045 0.070 Uiso 1 1 calc R . .
C11 C 0.3742(7) 0.4268(11) 0.0628(7) 0.061(5) Uiso 1 1 d G . .
C12 C 0.3204(6) 0.3612(14) 0.0380(8) 0.079(7) Uiso 1 1 d G . .
H12 H 0.2818 0.3836 0.0410 0.095 Uiso 1 1 calc R . .
C13 C 0.3230(7) 0.2628(13) 0.0086(8) 0.096(8) Uiso 1 1 d G . .
H13 H 0.2863 0.2179 -0.0084 0.116 Uiso 1 1 calc R . .
C14 C 0.3795(9) 0.2300(11) 0.0041(8) 0.094(8) Uiso 1 1 d G . .
H14 H 0.3813 0.1627 -0.0160 0.112 Uiso 1 1 calc R . .
C15 C 0.4332(7) 0.2956(14) 0.0289(8) 0.090(8) Uiso 1 1 d G . .
H15 H 0.4718 0.2731 0.0259 0.108 Uiso 1 1 calc R . .
C16 C 0.4306(6) 0.3940(12) 0.0583(7) 0.071(6) Uiso 1 1 d G . .
H16 H 0.4673 0.4388 0.0753 0.085 Uiso 1 1 calc R . .
C21 C 0.3464(6) 0.6632(10) 0.0507(6) 0.056(5) Uiso 1 1 d G . .
C22 C 0.3752(6) 0.7663(11) 0.0665(5) 0.059(5) Uiso 1 1 d G . .
H22 H 0.4087 0.7763 0.1049 0.071 Uiso 1 1 calc R . .
C23 C 0.3549(7) 0.8547(9) 0.0262(7) 0.077(7) Uiso 1 1 d G . .
H23 H 0.3746 0.9251 0.0370 0.092 Uiso 1 1 calc R . .
C24 C 0.3058(7) 0.8400(11) -0.0299(6) 0.078(7) Uiso 1 1 d G . .
H24 H 0.2920 0.9004 -0.0575 0.094 Uiso 1 1 calc R . .
C25 C 0.2770(6) 0.7369(12) -0.0457(5) 0.073(6) Uiso 1 1 d G . .
H25 H 0.2435 0.7268 -0.0841 0.087 Uiso 1 1 calc R . .
C26 C 0.2973(6) 0.6485(10) -0.0054(6) 0.067(6) Uiso 1 1 d G . .
H26 H 0.2777 0.5780 -0.0162 0.080 Uiso 1 1 calc R . .
C31 C 0.3117(6) 0.5269(12) 0.1351(6) 0.052(5) Uiso 1 1 d G . .
C32 C 0.2519(7) 0.5745(12) 0.1097(6) 0.073(6) Uiso 1 1 d G . .
H32 H 0.2422 0.6232 0.0759 0.088 Uiso 1 1 calc R . .
C33 C 0.2065(5) 0.5509(13) 0.1337(7) 0.081(7) Uiso 1 1 d G . .
H33 H 0.1656 0.5835 0.1163 0.097 Uiso 1 1 calc R . .
C34 C 0.2208(6) 0.4797(14) 0.1831(7) 0.078(7) Uiso 1 1 d G . .
H34 H 0.1897 0.4636 0.1995 0.093 Uiso 1 1 calc R . .
C35 C 0.2806(7) 0.4320(12) 0.2085(6) 0.079(7) Uiso 1 1 d G . .
H35 H 0.2903 0.3833 0.2423 0.095 Uiso 1 1 calc R . .
C36 C 0.3260(5) 0.4556(12) 0.1845(6) 0.063(5) Uiso 1 1 d G . .
H36 H 0.3669 0.4230 0.2019 0.075 Uiso 1 1 calc R . .
C41 C 0.6115(6) 0.4629(10) 0.1958(5) 0.060(5) Uiso 1 1 d G . .
C42 C 0.6099(7) 0.3490(10) 0.2041(6) 0.064(5) Uiso 1 1 d G . .
C43 C 0.6057(7) 0.2770(9) 0.1571(7) 0.084(7) Uiso 1 1 d G . .
H43 H 0.6046 0.1992 0.1627 0.100 Uiso 1 1 calc R . .
C44 C 0.6033(8) 0.3189(11) 0.1017(6) 0.091(8) Uiso 1 1 d G . .
H44 H 0.6004 0.2697 0.0695 0.109 Uiso 1 1 calc R . .
C45 C 0.6049(7) 0.4327(11) 0.0933(5) 0.094(8) Uiso 1 1 d G . .
H45 H 0.6032 0.4613 0.0555 0.113 Uiso 1 1 calc R . .
C46 C 0.6090(5) 0.5047(9) 0.1404(5) 0.079(7) Uiso 1 1 d G . .
C47 C 0.6136(9) 0.6330(9) 0.1340(8) 0.076(7) Uiso 1 1 d G . .
H47A H 0.6077 0.6513 0.0920 0.114 Uiso 1 1 calc R . .
H47B H 0.6553 0.6589 0.1617 0.114 Uiso 1 1 calc R . .
H47C H 0.5806 0.6694 0.1444 0.114 Uiso 1 1 calc R . .
C48 C 0.6152(10) 0.3031(17) 0.2661(9) 0.057(5) Uiso 1 1 d . . .
H48A H 0.6131 0.2220 0.2643 0.086 Uiso 1 1 calc R . .
H48B H 0.5803 0.3319 0.2763 0.086 Uiso 1 1 calc R . .
H48C H 0.6557 0.3262 0.2973 0.086 Uiso 1 1 calc R . .
C51 C 0.1315(6) 0.6553(12) 0.4787(6) 0.062(5) Uiso 1 1 d G . .
C52 C 0.1530(7) 0.6869(11) 0.5395(7) 0.079(7) Uiso 1 1 d G . .
H52 H 0.1360 0.7510 0.5510 0.095 Uiso 1 1 calc R . .
C53 C 0.1993(8) 0.6248(14) 0.5834(5) 0.085(7) Uiso 1 1 d G . .
H53 H 0.2140 0.6464 0.6250 0.102 Uiso 1 1 calc R . .
C54 C 0.2242(7) 0.5310(13) 0.5666(6) 0.080(7) Uiso 1 1 d G . .
H54 H 0.2558 0.4886 0.5967 0.096 Uiso 1 1 calc R . .
C55 C 0.2027(7) 0.4994(11) 0.5059(7) 0.081(7) Uiso 1 1 d G . .
H55 H 0.2197 0.4353 0.4944 0.098 Uiso 1 1 calc R . .
C56 C 0.1564(7) 0.5615(13) 0.4619(5) 0.076(7) Uiso 1 1 d G . .
H56 H 0.1418 0.5399 0.4204 0.092 Uiso 1 1 calc R . .
C61 C 0.0951(8) 0.8813(11) 0.4416(8) 0.072(6) Uiso 1 1 d G . .
C62 C 0.1338(8) 0.9337(14) 0.4166(7) 0.090(8) Uiso 1 1 d G . .
H62 H 0.1490 0.8938 0.3903 0.108 Uiso 1 1 calc R . .
C63 C 0.1503(8) 1.0443(15) 0.4299(8) 0.100(9) Uiso 1 1 d G . .
H63 H 0.1767 1.0801 0.4128 0.120 Uiso 1 1 calc R . .
C64 C 0.1281(8) 1.1026(11) 0.4682(8) 0.094(8) Uiso 1 1 d G . .
H64 H 0.1393 1.1782 0.4773 0.112 Uiso 1 1 calc R . .
C65 C 0.0893(8) 1.0502(13) 0.4933(7) 0.077(7) Uiso 1 1 d G . .
H65 H 0.0742 1.0901 0.5195 0.092 Uiso 1 1 calc R . .
C66 C 0.0728(7) 0.9396(13) 0.4799(7) 0.078(7) Uiso 1 1 d G . .
H66 H 0.0464 0.9038 0.4971 0.093 Uiso 1 1 calc R . .
C71 C -0.0023(6) 0.7178(14) 0.4269(7) 0.068(6) Uiso 1 1 d G . .
C72 C -0.0094(7) 0.6563(14) 0.4734(7) 0.089(8) Uiso 1 1 d G . .
H72 H 0.0267 0.6262 0.5048 0.107 Uiso 1 1 calc R . .
C73 C -0.0694(9) 0.6391(15) 0.4740(7) 0.103(9) Uiso 1 1 d G . .
H73 H -0.0743 0.5971 0.5058 0.124 Uiso 1 1 calc R . .
C74 C -0.1222(6) 0.6832(16) 0.4280(9) 0.102(9) Uiso 1 1 d G . .
H74 H -0.1632 0.6714 0.4284 0.122 Uiso 1 1 calc R . .
C75 C -0.1151(6) 0.7446(15) 0.3815(7) 0.083(7) Uiso 1 1 d G . .
H75 H -0.1512 0.7748 0.3501 0.099 Uiso 1 1 calc R . .
C76 C -0.0551(7) 0.7619(13) 0.3810(6) 0.075(6) Uiso 1 1 d G . .
H76 H -0.0503 0.8039 0.3492 0.090 Uiso 1 1 calc R . .
C81 C 0.1197(8) 0.7799(17) 0.2156(9) 0.094(8) Uiso 1 1 d G . .
C82 C 0.0926(10) 0.876(2) 0.1844(10) 0.26(3) Uiso 1 1 d G . .
C83 C 0.1267(14) 0.9746(18) 0.1967(12) 0.171(18) Uiso 1 1 d G . .
H83 H 0.1082 1.0404 0.1753 0.205 Uiso 1 1 calc R . .
C84 C 0.1880(14) 0.9769(14) 0.2403(13) 0.20(2) Uiso 1 1 d G . .
H84 H 0.2114 1.0443 0.2487 0.244 Uiso 1 1 calc R . .
C85 C 0.2152(9) 0.8807(15) 0.2715(10) 0.152(15) Uiso 1 1 d G . .
H85 H 0.2571 0.8823 0.3013 0.182 Uiso 1 1 calc R . .
C86 C 0.1810(7) 0.7822(13) 0.2592(6) 0.106(10) Uiso 1 1 d G . .
C87 C 0.2166(9) 0.6829(15) 0.2932(9) 0.073(6) Uiso 1 1 d G . .
H87A H 0.2601 0.7045 0.3184 0.109 Uiso 1 1 calc R . .
H87B H 0.2173 0.6257 0.2642 0.109 Uiso 1 1 calc R . .
H87C H 0.1956 0.6537 0.3192 0.109 Uiso 1 1 calc R . .
C88 C 0.025(2) 0.874(4) 0.130(2) 0.19(2) Uiso 1 1 d . . .
H88A H 0.0092 0.7970 0.1225 0.281 Uiso 1 1 calc R . .
H88B H 0.0286 0.9026 0.0926 0.281 Uiso 1 1 calc R . .
H88C H -0.0051 0.9194 0.1401 0.281 Uiso 1 1 calc R . .
C91 C 0.0496(11) 0.6491(19) 0.2401(8) 0.124(12) Uiso 1 1 d G . .
N92 N 0.0801(10) 0.6980(16) 0.2041(10) 0.118(9) Uiso 1 1 d G . .
N93 N 0.0610(11) 0.639(2) 0.1482(9) 0.115(8) Uiso 1 1 d G . .
N94 N 0.0187(12) 0.5540(19) 0.1496(10) 0.202(18) Uiso 1 1 d G . .
N95 N 0.0116(10) 0.5601(17) 0.2064(10) 0.162(13) Uiso 1 1 d G . .
C96 C -0.0145(14) 0.520(3) 0.2326(15) 0.25(3) Uiso 1 1 d G . .
H96A H -0.0446 0.5735 0.2376 0.375 Uiso 1 1 calc R . .
H96B H 0.0158 0.4975 0.2727 0.375 Uiso 1 1 calc R . .
H96C H -0.0374 0.4552 0.2104 0.375 Uiso 1 1 calc R . .

loop_
_atom_site_aniso_label
_atom_site_aniso_U_11
_atom_site_aniso_U_22
_atom_site_aniso_U_33
_atom_site_aniso_U_23
_atom_site_aniso_U_13
_atom_site_aniso_U_12
Au1 0.0916(6) 0.0328(4) 0.0272(3) 0.0011(3) 0.0369(3) 0.0123(3)
Au2 0.0567(5) 0.0161(3) 0.1234(8) 0.0087(4) -0.0076(5) 0.0003(3)
P2 0.107(4) 0.033(2) 0.032(2) -0.0081(19) 0.029(3) 0.017(3)
P3 0.059(3) 0.022(2) 0.129(6) 0.013(3) 0.002(4) -0.017(2)
S1 0.122(5) 0.031(2) 0.039(2) -0.0019(18) 0.052(3) -0.011(2)
S2 0.082(5) 0.070(5) 0.353(17) -0.086(8) 0.112(8) -0.050(4)

loop_
_atom_type_symbol
_atom_type_description
_atom_type_scat_dispersion_real
_atom_type_scat_dispersion_imag
_atom_type_scat_source
C C 0.0033 0.0016 'International Tables Vol C Tables 4.2.6.8 and 6.1.1.4'
H H 0.0000 0.0000 'International Tables Vol C Tables 4.2.6.8 and 6.1.1.4'
N N 0.0061 0.0033 'International Tables Vol C Tables 4.2.6.8 and 6.1.1.4'
O O 0.0106 0.0060 'International Tables Vol C Tables 4.2.6.8 and 6.1.1.4'
F F 0.0171 0.0103 'International Tables Vol C Tables 4.2.6.8 and 6.1.1.4'
P P 0.1023 0.0942 'International Tables Vol C Tables 4.2.6.8 and 6.1.1.4'
S S 0.1246 0.1234 'International Tables Vol C Tables 4.2.6.8 and 6.1.1.4'
Au Au -2.0133 8.8022 'International Tables Vol C Tables 4.2.6.8 and 6.1.1.4'

loop_
_geom_angle_atom_site_label_1
_geom_angle_atom_site_label_2
_geom_angle_atom_site_label_3
_geom_angle
_geom_angle_site_symmetry_1
_geom_angle_site_symmetry_3
_geom_angle_publ_flag
C1 Au1 P2 174.7(5) . . ?
C91 Au2 P3 170.7(7) . . ?
C21 P2 C31 107.7(7) . . ?
C21 P2 C11 106.7(7) . . ?
C31 P2 C11 105.0(7) . . ?
C21 P2 Au1 114.3(5) . . ?
C31 P2 Au1 113.0(5) . . ?
C11 P2 Au1 109.5(5) . . ?
C61 P3 C71 106.5(9) . . ?
C61 P3 C51 106.2(8) . . ?
C71 P3 C51 107.8(8) . . ?
C61 P3 Au2 112.0(6) . . ?
C71 P3 Au2 110.0(6) . . ?
C51 P3 Au2 114.0(6) . . ?
O3 S1 O2 117.4(9) . . ?
O3 S1 O1 114.3(9) . . ?
O2 S1 O1 115.2(9) . . ?
O3 S1 C101 103.8(7) . . ?
O2 S1 C101 100.8(9) . . ?
O1 S1 C101 102.2(8) . . ?
F3 C101 F1 113.9(19) . . ?
F3 C101 F2 106.2(17) . . ?
F1 C101 F2 111.4(16) . . ?
F3 C101 S1 111.0(14) . . ?
F1 C101 S1 107.3(13) . . ?
F2 C101 S1 106.9(14) . . ?
O6 S2 O5 117.4(11) . . ?
O6 S2 O4 114.7(11) . . ?
O5 S2 O4 115.5(11) . . ?
O6 S2 C202 103.5(8) . . ?
O5 S2 C202 100.0(10) . . ?
O4 S2 C202 102.2(10) . . ?
F6 C202 F4 114(2) . . ?
F6 C202 F5 106.3(18) . . ?
F4 C202 F5 112.1(17) . . ?
F6 C202 S2 110.7(15) . . ?
F4 C202 S2 106.8(13) . . ?
F5 C202 S2 107.0(15) . . ?
N2 C1 N5 102.8(16) . . ?
N2 C1 Au1 126.1(14) . . ?
N5 C1 Au1 131.1(13) . . ?
C1 N2 N3 112.9(17) . . ?
C1 N2 C41 126.0(16) . . ?
N3 N2 C41 121.1(16) . . ?
N4 N3 N2 104.9(17) . . ?
N3 N4 N5 109.1(17) . . ?
C1 N5 N4 110.4(15) . . ?
C1 N5 C6 129.6(16) . . ?
N4 N5 C6 120.0(15) . . ?
N5 C6 H6A 109.5 . . ?
N5 C6 H6B 109.5 . . ?
H6A C6 H6B 109.5 . . ?
N5 C6 H6C 109.5 . . ?
H6A C6 H6C 109.5 . . ?
H6B C6 H6C 109.5 . . ?
C12 C11 C16 120.0 . . ?
C12 C11 P2 120.6(9) . . ?
C16 C11 P2 119.3(9) . . ?
C11 C12 C13 120.0 . . ?
C11 C12 H12 120.0 . . ?
C13 C12 H12 120.0 . . ?
C14 C13 C12 120.0 . . ?
C14 C13 H13 120.0 . . ?
C12 C13 H13 120.0 . . ?
C13 C14 C15 120.0 . . ?
C13 C14 H14 120.0 . . ?
C15 C14 H14 120.0 . . ?
C16 C15 C14 120.0 . . ?
C16 C15 H15 120.0 . . ?
C14 C15 H15 120.0 . . ?
C15 C16 C11 120.0 . . ?
C15 C16 H16 120.0 . . ?
C11 C16 H16 120.0 . . ?
C22 C21 C26 120.0 . . ?
C22 C21 P2 118.5(8) . . ?
C26 C21 P2 121.5(8) . . ?
C21 C22 C23 120.0 . . ?
C21 C22 H22 120.0 . . ?
C23 C22 H22 120.0 . . ?
C24 C23 C22 120.0 . . ?
C24 C23 H23 120.0 . . ?
C22 C23 H23 120.0 . . ?
C23 C24 C25 120.0 . . ?
C23 C24 H24 120.0 . . ?
C25 C24 H24 120.0 . . ?
C24 C25 C26 120.0 . . ?
C24 C25 H25 120.0 . . ?
C26 C25 H25 120.0 . . ?
C25 C26 C21 120.0 . . ?
C25 C26 H26 120.0 . . ?
C21 C26 H26 120.0 . . ?
C32 C31 C36 120.0 . . ?
C32 C31 P2 122.6(8) . . ?
C36 C31 P2 117.4(8) . . ?
C33 C32 C31 120.0 . . ?
C33 C32 H32 120.0 . . ?
C31 C32 H32 120.0 . . ?
C34 C33 C32 120.0 . . ?
C34 C33 H33 120.0 . . ?
C32 C33 H33 120.0 . . ?
C33 C34 C35 120.0 . . ?
C33 C34 H34 120.0 . . ?
C35 C34 H34 120.0 . . ?
C36 C35 C34 120.0 . . ?
C36 C35 H35 120.0 . . ?
C34 C35 H35 120.0 . . ?
C35 C36 C31 120.0 . . ?
C35 C36 H36 120.0 . . ?
C31 C36 H36 120.0 . . ?
C42 C41 C46 120.0 . . ?
C42 C41 N2 120.3(10) . . ?
C46 C41 N2 119.5(10) . . ?
C41 C42 C43 120.0 . . ?
C41 C42 C48 119.8(11) . . ?
C43 C42 C48 120.2(11) . . ?
C44 C43 C42 120.0 . . ?
C44 C43 H43 120.0 . . ?
C42 C43 H43 120.0 . . ?
C45 C44 C43 120.0 . . ?
C45 C44 H44 120.0 . . ?
C43 C44 H44 120.0 . . ?
C44 C45 C46 120.0 . . ?
C44 C45 H45 120.0 . . ?
C46 C45 H45 120.0 . . ?
C45 C46 C41 120.0 . . ?
C45 C46 C47 121.9 . . ?
C41 C46 C47 118.1 . . ?
C46 C47 H47A 109.5 . . ?
C46 C47 H47B 109.5 . . ?
H47A C47 H47B 109.5 . . ?
C46 C47 H47C 109.5 . . ?
H47A C47 H47C 109.5 . . ?
H47B C47 H47C 109.5 . . ?
C42 C48 H48A 109.5 . . ?
C42 C48 H48B 109.5 . . ?
H48A C48 H48B 109.5 . . ?
C42 C48 H48C 109.5 . . ?
H48A C48 H48C 109.5 . . ?
H48B C48 H48C 109.5 . . ?
C52 C51 C56 120.0 . . ?
C52 C51 P3 120.2(9) . . ?
C56 C51 P3 119.8(9) . . ?
C53 C52 C51 120.0 . . ?
C53 C52 H52 120.0 . . ?
C51 C52 H52 120.0 . . ?
C52 C53 C54 120.0 . . ?
C52 C53 H53 120.0 . . ?
C54 C53 H53 120.0 . . ?
C55 C54 C53 120.0 . . ?
C55 C54 H54 120.0 . . ?
C53 C54 H54 120.0 . . ?
C54 C55 C56 120.0 . . ?
C54 C55 H55 120.0 . . ?
C56 C55 H55 120.0 . . ?
C55 C56 C51 120.0 . . ?
C55 C56 H56 120.0 . . ?
C51 C56 H56 120.0 . . ?
C62 C61 C66 120.0 . . ?
C62 C61 P3 117.8(10) . . ?
C66 C61 P3 122.1(10) . . ?
C63 C62 C61 120.0 . . ?
C63 C62 H62 120.0 . . ?
C61 C62 H62 120.0 . . ?
C62 C63 C64 120.0 . . ?
C62 C63 H63 120.0 . . ?
C64 C63 H63 120.0 . . ?
C65 C64 C63 120.0 . . ?
C65 C64 H64 120.0 . . ?
C63 C64 H64 120.0 . . ?
C66 C65 C64 120.0 . . ?
C66 C65 H65 120.0 . . ?
C64 C65 H65 120.0 . . ?
C65 C66 C61 120.0 . . ?
C65 C66 H66 120.0 . . ?
C61 C66 H66 120.0 . . ?
C72 C71 C76 120.0 . . ?
C72 C71 P3 122.9(10) . . ?
C76 C71 P3 117.0(10) . . ?
C71 C72 C73 120.0 . . ?
C71 C72 H72 120.0 . . ?
C73 C72 H72 120.0 . . ?
C72 C73 C74 120.0 . . ?
C72 C73 H73 120.0 . . ?
C74 C73 H73 120.0 . . ?
C73 C74 C75 120.0 . . ?
C73 C74 H74 120.0 . . ?
C75 C74 H74 120.0 . . ?
C76 C75 C74 120.0 . . ?
C76 C75 H75 120.0 . . ?
C74 C75 H75 120.0 . . ?
C75 C76 C71 120.0 . . ?
C75 C76 H76 120.0 . . ?
C71 C76 H76 120.0 . . ?
N92 C81 C82 112.9(16) . . ?
N92 C81 C86 126.6(16) . . ?
C82 C81 C86 120.0 . . ?
C81 C82 C83 120.0 . . ?
C81 C82 C88 121(2) . . ?
C83 C82 C88 119(2) . . ?
C84 C83 C82 120.0 . . ?
C84 C83 H83 120.0 . . ?
C82 C83 H83 120.0 . . ?
C83 C84 C85 120.0 . . ?
C83 C84 H84 120.0 . . ?
C85 C84 H84 120.0 . . ?
C86 C85 C84 120.0 . . ?
C86 C85 H85 120.0 . . ?
C84 C85 H85 120.0 . . ?
C85 C86 C81 120.0 . . ?
C85 C86 C87 115.0 . . ?
C81 C86 C87 124.9 . . ?
C86 C87 H87A 109.5 . . ?
C86 C87 H87B 109.5 . . ?
H87A C87 H87B 109.5 . . ?
C86 C87 H87C 109.5 . . ?
H87A C87 H87C 109.5 . . ?
H87B C87 H87C 109.5 . . ?
C82 C88 H88A 109.5 . . ?
C82 C88 H88B 109.5 . . ?
H88A C88 H88B 109.5 . . ?
C82 C88 H88C 109.5 . . ?
H88A C88 H88C 109.5 . . ?
H88B C88 H88C 109.5 . . ?
N92 C91 N95 108.0 . . ?
N92 C91 Au2 121.7(13) . . ?
N95 C91 Au2 130.2(13) . . ?
C81 N92 N93 121(2) . . ?
C81 N92 C91 131(2) . . ?
N93 N92 C91 108.0 . . ?
N92 N93 N94 108.0 . . ?
N95 N94 N93 108.0 . . ?
C96 N95 N94 141.5 . . ?
C96 N95 C91 110.5 . . ?
N94 N95 C91 108.0 . . ?
N95 C96 H96A 109.5 . . ?
N95 C96 H96B 109.5 . . ?
H96A C96 H96B 109.5 . . ?
N95 C96 H96C 109.5 . . ?
H96A C96 H96C 109.5 . . ?
H96B C96 H96C 109.5 . . ?

loop_
_geom_bond_atom_site_label_1
_geom_bond_atom_site_label_2
_geom_bond_distance
_geom_bond_site_symmetry_2
_geom_bond_publ_flag
Au1 C1 2.031(18) . ?
Au1 P2 2.279(6) . ?
Au2 C91 2.013(17) . ?
Au2 P3 2.260(9) . ?
P2 C21 1.811(11) . ?
P2 C31 1.811(12) . ?
P2 C11 1.818(12) . ?
P3 C61 1.800(13) . ?
P3 C71 1.810(14) . ?
P3 C51 1.813(13) . ?
O1 S1 1.436(14) . ?
O2 S1 1.420(15) . ?
O3 S1 1.419(14) . ?
S1 C101 1.90(2) . ?
C101 F3 1.23(2) . ?
C101 F1 1.32(2) . ?
C101 F2 1.34(2) . ?
O4 S2 1.434(15) . ?
O5 S2 1.421(16) . ?
O6 S2 1.417(14) . ?
S2 C202 1.90(2) . ?
C202 F6 1.23(2) . ?
C202 F4 1.32(2) . ?
C202 F5 1.34(2) . ?
C1 N2 1.33(2) . ?
C1 N5 1.35(2) . ?
N2 N3 1.36(2) . ?
N2 C41 1.421(19) . ?
N3 N4 1.30(2) . ?
N4 N5 1.35(2) . ?
N5 C6 1.42(2) . ?
C6 H6A 0.9800 . ?
C6 H6B 0.9800 . ?
C6 H6C 0.9800 . ?
C11 C12 1.3900 . ?
C11 C16 1.3900 . ?
C12 C13 1.3900 . ?
C12 H12 0.9500 . ?
C13 C14 1.3900 . ?
C13 H13 0.9500 . ?
C14 C15 1.3900 . ?
C14 H14 0.9500 . ?
C15 C16 1.3900 . ?
C15 H15 0.9500 . ?
C16 H16 0.9500 . ?
C21 C22 1.3900 . ?
C21 C26 1.3900 . ?
C22 C23 1.3900 . ?
C22 H22 0.9500 . ?
C23 C24 1.3900 . ?
C23 H23 0.9500 . ?
C24 C25 1.3900 . ?
C24 H24 0.9500 . ?
C25 C26 1.3900 . ?
C25 H25 0.9500 . ?
C26 H26 0.9500 . ?
C31 C32 1.3900 . ?
C31 C36 1.3900 . ?
C32 C33 1.3900 . ?
C32 H32 0.9500 . ?
C33 C34 1.3900 . ?
C33 H33 0.9500 . ?
C34 C35 1.3900 . ?
C34 H34 0.9500 . ?
C35 C36 1.3900 . ?
C35 H35 0.9500 . ?
C36 H36 0.9500 . ?
C41 C42 1.3900 . ?
C41 C46 1.3900 . ?
C42 C43 1.3900 . ?
C42 C48 1.53(2) . ?
C43 C44 1.3900 . ?
C43 H43 0.9500 . ?
C44 C45 1.3900 . ?
C44 H44 0.9500 . ?
C45 C46 1.3900 . ?
C45 H45 0.9500 . ?
C46 C47 1.5622 . ?
C47 H47A 0.9800 . ?
C47 H47B 0.9800 . ?
C47 H47C 0.9800 . ?
C48 H48A 0.9800 . ?
C48 H48B 0.9800 . ?
C48 H48C 0.9800 . ?
C51 C52 1.3900 . ?
C51 C56 1.3900 . ?
C52 C53 1.3900 . ?
C52 H52 0.9500 . ?
C53 C54 1.3900 . ?
C53 H53 0.9500 . ?
C54 C55 1.3900 . ?
C54 H54 0.9500 . ?
C55 C56 1.3900 . ?
C55 H55 0.9500 . ?
C56 H56 0.9500 . ?
C61 C62 1.3900 . ?
C61 C66 1.3900 . ?
C62 C63 1.3900 . ?
C62 H62 0.9500 . ?
C63 C64 1.3900 . ?
C63 H63 0.9500 . ?
C64 C65 1.3900 . ?
C64 H64 0.9500 . ?
C65 C66 1.3900 . ?
C65 H65 0.9500 . ?
C66 H66 0.9500 . ?
C71 C72 1.3900 . ?
C71 C76 1.3900 . ?
C72 C73 1.3900 . ?
C72 H72 0.9500 . ?
C73 C74 1.3900 . ?
C73 H73 0.9500 . ?
C74 C75 1.3900 . ?
C74 H74 0.9500 . ?
C75 C76 1.3900 . ?
C75 H75 0.9500 . ?
C76 H76 0.9500 . ?
C81 N92 1.30(2) . ?
C81 C82 1.3900 . ?
C81 C86 1.3900 . ?
C82 C83 1.3900 . ?
C82 C88 1.60(5) . ?
C83 C84 1.3900 . ?
C83 H83 0.9500 . ?
C84 C85 1.3900 . ?
C84 H84 0.9500 . ?
C85 C86 1.3900 . ?
C85 H85 0.9500 . ?
C86 C87 1.4996 . ?
C87 H87A 0.9800 . ?
C87 H87B 0.9800 . ?
C87 H87C 0.9800 . ?
C88 H88A 0.9800 . ?
C88 H88B 0.9800 . ?
C88 H88C 0.9800 . ?
C91 N92 1.4200 . ?
C91 N95 1.4200 . ?
N92 N93 1.4200 . ?
N93 N94 1.4200 . ?
N94 N95 1.4200 . ?
N95 C96 1.1194 . ?
C96 H96A 0.9800 . ?
C96 H96B 0.9800 . ?
C96 H96C 0.9800 . ?

loop_
_geom_torsion_atom_site_label_1
_geom_torsion_atom_site_label_2
_geom_torsion_atom_site_label_3
_geom_torsion_atom_site_label_4
_geom_torsion
_geom_torsion_site_symmetry_1
_geom_torsion_site_symmetry_2
_geom_torsion_site_symmetry_3
_geom_torsion_site_symmetry_4
_geom_torsion_publ_flag
C1 Au1 P2 C21 -113(6) . . . . ?
C1 Au1 P2 C31 123(6) . . . . ?
C1 Au1 P2 C11 6(6) . . . . ?
C91 Au2 P3 C61 -154(4) . . . . ?
C91 Au2 P3 C71 -36(5) . . . . ?
C91 Au2 P3 C51 85(4) . . . . ?
O3 S1 C101 F3 175.8(16) . . . . ?
O2 S1 C101 F3 -62.3(17) . . . . ?
O1 S1 C101 F3 56.7(17) . . . . ?
O3 S1 C101 F1 -59.2(15) . . . . ?
O2 S1 C101 F1 62.7(14) . . . . ?
O1 S1 C101 F1 -178.3(13) . . . . ?
O3 S1 C101 F2 60.4(14) . . . . ?
O2 S1 C101 F2 -177.7(13) . . . . ?
O1 S1 C101 F2 -58.7(13) . . . . ?
O6 S2 C202 F6 64(2) . . . . ?
O5 S2 C202 F6 -57(2) . . . . ?
O4 S2 C202 F6 -176(2) . . . . ?
O6 S2 C202 F4 -171.3(18) . . . . ?
O5 S2 C202 F4 67(2) . . . . ?
O4 S2 C202 F4 -52(2) . . . . ?
O6 S2 C202 F5 -51.1(18) . . . . ?
O5 S2 C202 F5 -172.6(19) . . . . ?
O4 S2 C202 F5 68(2) . . . . ?
P2 Au1 C1 N2 10(7) . . . . ?
P2 Au1 C1 N5 -172(4) . . . . ?
N5 C1 N2 N3 1(2) . . . . ?
Au1 C1 N2 N3 179.8(13) . . . . ?
N5 C1 N2 C41 -177.5(15) . . . . ?
Au1 C1 N2 C41 1(3) . . . . ?
C1 N2 N3 N4 0(2) . . . . ?
C41 N2 N3 N4 178.7(16) . . . . ?
N2 N3 N4 N5 -1(2) . . . . ?
N2 C1 N5 N4 -2(2) . . . . ?
Au1 C1 N5 N4 179.6(14) . . . . ?
N2 C1 N5 C6 -179.2(17) . . . . ?
Au1 C1 N5 C6 2(3) . . . . ?
N3 N4 N5 C1 2(2) . . . . ?
N3 N4 N5 C6 179.6(17) . . . . ?
C21 P2 C11 C12 -88.1(10) . . . . ?
C31 P2 C11 C12 26.1(11) . . . . ?
Au1 P2 C11 C12 147.7(8) . . . . ?
C21 P2 C11 C16 95.7(10) . . . . ?
C31 P2 C11 C16 -150.1(9) . . . . ?
Au1 P2 C11 C16 -28.5(10) . . . . ?
C16 C11 C12 C13 0.0 . . . . ?
P2 C11 C12 C13 -176.2(12) . . . . ?
C11 C12 C13 C14 0.0 . . . . ?
C12 C13 C14 C15 0.0 . . . . ?
C13 C14 C15 C16 0.0 . . . . ?
C14 C15 C16 C11 0.0 . . . . ?
C12 C11 C16 C15 0.0 . . . . ?
P2 C11 C16 C15 176.2(12) . . . . ?
C31 P2 C21 C22 107.4(9) . . . . ?
C11 P2 C21 C22 -140.2(8) . . . . ?
Au1 P2 C21 C22 -19.1(9) . . . . ?
C31 P2 C21 C26 -70.9(10) . . . . ?
C11 P2 C21 C26 41.5(10) . . . . ?
Au1 P2 C21 C26 162.6(6) . . . . ?
C26 C21 C22 C23 0.0 . . . . ?
P2 C21 C22 C23 -178.3(11) . . . . ?
C21 C22 C23 C24 0.0 . . . . ?
C22 C23 C24 C25 0.0 . . . . ?
C23 C24 C25 C26 0.0 . . . . ?
C24 C25 C26 C21 0.0 . . . . ?
C22 C21 C26 C25 0.0 . . . . ?
P2 C21 C26 C25 178.3(11) . . . . ?
C21 P2 C31 C32 10.6(10) . . . . ?
C11 P2 C31 C32 -102.8(10) . . . . ?
Au1 P2 C31 C32 137.9(7) . . . . ?
C21 P2 C31 C36 -170.6(8) . . . . ?
C11 P2 C31 C36 75.9(10) . . . . ?
Au1 P2 C31 C36 -43.4(9) . . . . ?
C36 C31 C32 C33 0.0 . . . . ?
P2 C31 C32 C33 178.7(11) . . . . ?
C31 C32 C33 C34 0.0 . . . . ?
C32 C33 C34 C35 0.0 . . . . ?
C33 C34 C35 C36 0.0 . . . . ?
C34 C35 C36 C31 0.0 . . . . ?
C32 C31 C36 C35 0.0 . . . . ?
P2 C31 C36 C35 -178.8(11) . . . . ?
C1 N2 C41 C42 -99.0(18) . . . . ?
N3 N2 C41 C42 82.5(18) . . . . ?
C1 N2 C41 C46 76(2) . . . . ?
N3 N2 C41 C46 -102.7(18) . . . . ?
C46 C41 C42 C43 0.0 . . . . ?
N2 C41 C42 C43 174.8(14) . . . . ?
C46 C41 C42 C48 177.6(15) . . . . ?
N2 C41 C42 C48 -7.6(15) . . . . ?
C41 C42 C43 C44 0.0 . . . . ?
C48 C42 C43 C44 -177.6(15) . . . . ?
C42 C43 C44 C45 0.0 . . . . ?
C43 C44 C45 C46 0.0 . . . . ?
C44 C45 C46 C41 0.0 . . . . ?
C44 C45 C46 C47 177.7 . . . . ?
C42 C41 C46 C45 0.0 . . . . ?
N2 C41 C46 C45 -174.9(14) . . . . ?
C42 C41 C46 C47 -177.7 . . . . ?
N2 C41 C46 C47 7.4(14) . . . . ?
C61 P3 C51 C52 39.7(12) . . . . ?
C71 P3 C51 C52 -74.1(11) . . . . ?
Au2 P3 C51 C52 163.5(7) . . . . ?
C61 P3 C51 C56 -137.7(10) . . . . ?
C71 P3 C51 C56 108.5(10) . . . . ?
Au2 P3 C51 C56 -13.9(10) . . . . ?
C56 C51 C52 C53 0.0 . . . . ?
P3 C51 C52 C53 -177.4(12) . . . . ?
C51 C52 C53 C54 0.0 . . . . ?
C52 C53 C54 C55 0.0 . . . . ?
C53 C54 C55 C56 0.0 . . . . ?
C54 C55 C56 C51 0.0 . . . . ?
C52 C51 C56 C55 0.0 . . . . ?
P3 C51 C56 C55 177.4(12) . . . . ?
C71 P3 C61 C62 -152.1(10) . . . . ?
C51 P3 C61 C62 93.2(10) . . . . ?
Au2 P3 C61 C62 -31.8(10) . . . . ?
C71 P3 C61 C66 26.2(12) . . . . ?
C51 P3 C61 C66 -88.6(11) . . . . ?
Au2 P3 C61 C66 146.4(8) . . . . ?
C66 C61 C62 C63 0.0 . . . . ?
P3 C61 C62 C63 178.3(13) . . . . ?
C61 C62 C63 C64 0.0 . . . . ?
C62 C63 C64 C65 0.0 . . . . ?
C63 C64 C65 C66 0.0 . . . . ?
C64 C65 C66 C61 0.0 . . . . ?
C62 C61 C66 C65 0.0 . . . . ?
P3 C61 C66 C65 -178.2(13) . . . . ?
C61 P3 C71 C72 -107.2(11) . . . . ?
C51 P3 C71 C72 6.5(13) . . . . ?
Au2 P3 C71 C72 131.3(9) . . . . ?
C61 P3 C71 C76 75.5(11) . . . . ?
C51 P3 C71 C76 -170.8(9) . . . . ?
Au2 P3 C71 C76 -46.0(10) . . . . ?
C76 C71 C72 C73 0.0 . . . . ?
P3 C71 C72 C73 -177.2(13) . . . . ?
C71 C72 C73 C74 0.0 . . . . ?
C72 C73 C74 C75 0.0 . . . . ?
C73 C74 C75 C76 0.0 . . . . ?
C74 C75 C76 C71 0.0 . . . . ?
C72 C71 C76 C75 0.0 . . . . ?
P3 C71 C76 C75 177.4(13) . . . . ?
N92 C81 C82 C83 173(2) . . . . ?
C86 C81 C82 C83 0.0 . . . . ?
N92 C81 C82 C88 -13(3) . . . . ?
C86 C81 C82 C88 174(3) . . . . ?
C81 C82 C83 C84 0.0 . . . . ?
C88 C82 C83 C84 -174(3) . . . . ?
C82 C83 C84 C85 0.0 . . . . ?
C83 C84 C85 C86 0.0 . . . . ?
C84 C85 C86 C81 0.0 . . . . ?
C84 C85 C86 C87 176.7 . . . . ?
N92 C81 C86 C85 -172(3) . . . . ?
C82 C81 C86 C85 0.0 . . . . ?
N92 C81 C86 C87 12(3) . . . . ?
C82 C81 C86 C87 -176.4 . . . . ?
P3 Au2 C91 N92 -179(4) . . . . ?
P3 Au2 C91 N95 -2(6) . . . . ?
C82 C81 N92 N93 75(2) . . . . ?
C86 C81 N92 N93 -112(2) . . . . ?
C82 C81 N92 C91 -106.0(18) . . . . ?
C86 C81 N92 C91 66(3) . . . . ?
N95 C91 N92 C81 -179(3) . . . . ?
Au2 C91 N92 C81 -2(2) . . . . ?
N95 C91 N92 N93 0.0 . . . . ?
Au2 C91 N92 N93 177.1(19) . . . . ?
C81 N92 N93 N94 179(2) . . . . ?
C91 N92 N93 N94 0.0 . . . . ?
N92 N93 N94 N95 0.0 . . . . ?
N93 N94 N95 C96 177.7 . . . . ?
N93 N94 N95 C91 0.0 . . . . ?
N92 C91 N95 C96 -178.5 . . . . ?
Au2 C91 N95 C96 5(2) . . . . ?
N92 C91 N95 N94 0.0 . . . . ?
Au2 C91 N95 N94 -177(2) . . . . ?
